data_7224398
loop_
_publ_author_name
'Bai, Yue-Ling'
'Xu, Liangzhen'
'Bao, Xiaoli'
'Hou, Chaoyi'
'Zhao, Yongmei'
'Zhu, Shourong'

_publ_section_title
;
 Alkaline reagent-induced structural diversity of four metal--organic
 frameworks based on a flexible bicarboxylate ligand
;
_journal_issue 13
_journal_name_full CrystEngComm
_journal_page_first 2347
_journal_paper_doi 10.1039/C6CE00170J
_journal_volume 18
_journal_year 2016
_chemical_formula_sum 'C9 H14 Cd N3 Na O10'
_chemical_formula_weight 459.62
_chemical_name_systematic
; 
 ? 
;
_space_group_IT_number 2
_symmetry_cell_setting triclinic
_symmetry_space_group_name_Hall '-P 1'
_symmetry_space_group_name_H-M 'P -1'
_atom_sites_solution_hydrogens geom
_atom_sites_solution_primary direct
_atom_sites_solution_secondary difmap
_audit_creation_method SHELXL-97
_audit_update_record
;
2016-01-14 deposited with the CCDC.
2016-02-26 downloaded from the CCDC.
;
_cell_angle_alpha 96.2660(10)
_cell_angle_beta 90.9930(10)
_cell_angle_gamma 112.4290(10)
_cell_formula_units_Z 2
_cell_length_a 8.2284(5)
_cell_length_b 9.8021(6)
_cell_length_c 9.8519(6)
_cell_measurement_reflns_used 3139
_cell_measurement_temperature 296(2)
_cell_measurement_theta_max 27.49
_cell_measurement_theta_min 2.76
_cell_volume 728.61(8)
_computing_cell_refinement 'Bruker SMART'
_computing_data_collection 'Bruker SMART'
_computing_data_reduction 'Bruker SAINT'
_computing_molecular_graphics 'Bruker SHELXTL'
_computing_publication_material 'Bruker SHELXTL'
_computing_structure_refinement 'Bruker SHELXTL'
_computing_structure_solution 'Bruker SHELXTL'
_diffrn_ambient_temperature 296(2)
_diffrn_measured_fraction_theta_full 0.964
_diffrn_measured_fraction_theta_max 0.964
_diffrn_measurement_device_type 'CCD area detector'
_diffrn_measurement_method 'phi and omega scans'
_diffrn_radiation_monochromator graphite
_diffrn_radiation_source 'fine-focus sealed tube'
_diffrn_radiation_type MoK\a
_diffrn_radiation_wavelength 0.71073
_diffrn_reflns_av_R_equivalents 0.0117
_diffrn_reflns_av_sigmaI/netI 0.0257
_diffrn_reflns_limit_h_max 10
_diffrn_reflns_limit_h_min -10
_diffrn_reflns_limit_k_max 12
_diffrn_reflns_limit_k_min -12
_diffrn_reflns_limit_l_max 12
_diffrn_reflns_limit_l_min -9
_diffrn_reflns_number 4615
_diffrn_reflns_theta_full 27.49
_diffrn_reflns_theta_max 27.49
_diffrn_reflns_theta_min 2.08
_diffrn_standards_decay_% none
_exptl_absorpt_coefficient_mu 1.590
_exptl_absorpt_correction_type none
_exptl_crystal_colour colorless
_exptl_crystal_density_diffrn 2.095
_exptl_crystal_density_method 'not measured'
_exptl_crystal_description rod
_exptl_crystal_F_000 456
_exptl_crystal_size_max 0.09
_exptl_crystal_size_mid 0.05
_exptl_crystal_size_min 0.04
_refine_diff_density_max 0.378
_refine_diff_density_min -0.652
_refine_diff_density_rms 0.078
_refine_ls_extinction_method none
_refine_ls_goodness_of_fit_ref 0.962
_refine_ls_hydrogen_treatment mixed
_refine_ls_matrix_type full
_refine_ls_number_parameters 241
_refine_ls_number_reflns 3221
_refine_ls_number_restraints 0
_refine_ls_restrained_S_all 0.962
_refine_ls_R_factor_all 0.0243
_refine_ls_R_factor_gt 0.0231
_refine_ls_shift/su_max 0.024
_refine_ls_shift/su_mean 0.001
_refine_ls_structure_factor_coef Fsqd
_refine_ls_weighting_details 'calc w=1/[\s^2^(Fo^2^)+(0.0275P)^2^+0.8283P] where P=(Fo^2^+2Fc^2^)/3'
_refine_ls_weighting_scheme calc
_refine_ls_wR_factor_gt 0.0558
_refine_ls_wR_factor_ref 0.0573
_reflns_number_gt 3085
_reflns_number_total 3221
_reflns_threshold_expression >2sigma(I)
_cod_data_source_file c6ce00170j2.cif
_cod_data_source_block p
_cod_depositor_comments 'Adding full bibliography for 7224398--7224401.cif.'
_cod_original_sg_symbol_H-M P-1
_cod_database_code 7224398

loop_
_symmetry_equiv_pos_as_xyz
'x, y, z'
'-x, -y, -z'

loop_
_atom_site_label
_atom_site_type_symbol
_atom_site_fract_x
_atom_site_fract_y
_atom_site_fract_z
_atom_site_U_iso_or_equiv
_atom_site_adp_type
_atom_site_occupancy
_atom_site_symmetry_multiplicity
_atom_site_calc_flag
_atom_site_refinement_flags
Cd1 Cd -0.50571(2) -1.315131(17) 0.230976(16) 0.02259(6) Uani 1 1 d .
Na1 Na 0.02766(15) -0.69592(12) -0.31349(11) 0.0367(2) Uani 1 1 d .
N1 N -0.3887(3) -1.1443(2) 0.0954(2) 0.0220(4) Uani 1 1 d .
N2 N -0.1570(3) -0.9283(2) 0.0469(2) 0.0224(4) Uani 1 1 d .
N3 N -0.3730(3) -1.0686(2) -0.12445(19) 0.0214(4) Uani 1 1 d .
O1 O -0.1685(3) -1.0113(2) 0.25419(19) 0.0408(5) Uani 1 1 d .
O2 O -0.5929(2) -1.27764(19) -0.0742(2) 0.0331(4) Uani 1 1 d .
O3 O -0.1452(3) -0.8605(2) -0.1665(2) 0.0395(5) Uani 1 1 d .
O4 O 0.3057(2) -0.54857(19) 0.13693(19) 0.0309(4) Uani 1 1 d .
O5 O 0.1769(3) -0.4198(2) 0.2518(2) 0.0402(5) Uani 1 1 d .
O6 O -0.5081(3) -1.1756(2) -0.55333(18) 0.0343(4) Uani 1 1 d .
O7 O -0.3650(4) -1.3218(3) -0.5702(2) 0.0591(7) Uani 1 1 d .
O1W O -0.2883(2) -1.4169(2) 0.1494(2) 0.0292(4) Uani 1 1 d .
O2W O -0.1570(4) -0.8235(3) -0.5030(3) 0.0581(7) Uani 1 1 d .
O3W O 0.1987(4) -0.4804(4) -0.4186(3) 0.0619(7) Uani 1 1 d .
C1 C -0.2362(3) -1.0281(3) 0.1386(2) 0.0231(5) Uani 1 1 d .
C2 C -0.4578(3) -1.1697(2) -0.0348(2) 0.0212(4) Uani 1 1 d .
C3 C -0.2203(3) -0.9460(2) -0.0870(2) 0.0226(5) Uani 1 1 d .
C4 C 0.0125(3) -0.8042(3) 0.0889(3) 0.0279(5) Uani 1 1 d .
H4A H 0.0850 -0.7865 0.0110 0.033 Uiso 1 1 calc R
H4B H 0.0734 -0.8324 0.1592 0.033 Uiso 1 1 calc R
C5 C -0.0079(3) -0.6618(3) 0.1432(3) 0.0339(6) Uani 1 1 d .
H5A H -0.0763 -0.6780 0.2233 0.041 Uiso 1 1 calc R
H5B H -0.0721 -0.6350 0.0743 0.041 Uiso 1 1 calc R
C6 C 0.1683(3) -0.5349(3) 0.1808(2) 0.0245(5) Uani 1 1 d .
C7 C -0.4389(3) -1.0999(3) -0.2704(2) 0.0278(5) Uani 1 1 d .
H7A H -0.4169 -1.0070 -0.3070 0.033 Uiso 1 1 calc R
H7B H -0.5650 -1.1569 -0.2776 0.033 Uiso 1 1 calc R
C8 C -0.3481(4) -1.1861(3) -0.3523(3) 0.0331(6) Uani 1 1 d .
H8A H -0.2227 -1.1263 -0.3471 0.040 Uiso 1 1 calc R
H8B H -0.3645 -1.2755 -0.3109 0.040 Uiso 1 1 calc R
C9 C -0.4133(4) -1.2299(3) -0.5007(2) 0.0285(5) Uani 1 1 d .
H1WA H -0.290(5) -1.416(4) 0.062(4) 0.048(10) Uiso 1 1 d .
H2WA H -0.255(6) -0.846(5) -0.492(5) 0.075(15) Uiso 1 1 d .
H1WB H -0.327(6) -1.498(5) 0.163(5) 0.080(16) Uiso 1 1 d .
H2WB H -0.154(5) -0.882(5) -0.571(5) 0.068(13) Uiso 1 1 d .
H3WA H 0.172(8) -0.425(7) -0.454(7) 0.13(3) Uiso 1 1 d .
H3WB H 0.243(8) -0.530(7) -0.463(6) 0.13(2) Uiso 1 1 d .

loop_
_atom_site_aniso_label
_atom_site_aniso_U_11
_atom_site_aniso_U_22
_atom_site_aniso_U_33
_atom_site_aniso_U_23
_atom_site_aniso_U_13
_atom_site_aniso_U_12
Cd1 0.02311(10) 0.02090(10) 0.01690(9) 0.00170(6) 0.00049(6) 0.00110(7)
Na1 0.0386(6) 0.0348(6) 0.0301(6) 0.0042(4) -0.0011(5) 0.0069(5)
N1 0.0238(10) 0.0205(9) 0.0186(9) 0.0035(7) 0.0023(7) 0.0048(8)
N2 0.0199(9) 0.0166(9) 0.0240(10) -0.0013(7) -0.0013(7) 0.0008(7)
N3 0.0256(10) 0.0207(9) 0.0155(9) 0.0010(7) -0.0019(7) 0.0067(8)
O1 0.0428(11) 0.0498(12) 0.0198(9) 0.0003(8) -0.0080(8) 0.0082(10)
O2 0.0246(9) 0.0252(9) 0.0384(10) -0.0008(8) -0.0032(8) -0.0014(7)
O3 0.0474(12) 0.0299(10) 0.0323(10) 0.0123(8) 0.0083(9) 0.0025(9)
O4 0.0193(8) 0.0288(9) 0.0376(10) -0.0036(8) 0.0031(7) 0.0037(7)
O5 0.0303(10) 0.0245(9) 0.0551(13) -0.0139(9) 0.0012(9) 0.0037(8)
O6 0.0382(10) 0.0465(11) 0.0202(9) -0.0002(8) -0.0054(7) 0.0200(9)
O7 0.112(2) 0.0655(15) 0.0241(10) -0.0095(10) -0.0112(12) 0.0656(16)
O1W 0.0286(9) 0.0266(10) 0.0287(10) 0.0025(8) 0.0047(7) 0.0065(8)
O2W 0.0396(14) 0.0798(19) 0.0401(13) -0.0202(13) -0.0012(11) 0.0143(13)
O3W 0.0658(18) 0.0635(17) 0.0706(19) 0.0320(15) 0.0239(14) 0.0337(15)
C1 0.0266(12) 0.0245(11) 0.0180(11) 0.0009(9) 0.0033(9) 0.0101(9)
C2 0.0222(11) 0.0193(10) 0.0224(11) 0.0012(9) 0.0009(9) 0.0087(9)
C3 0.0275(12) 0.0173(10) 0.0221(11) 0.0025(9) 0.0037(9) 0.0077(9)
C4 0.0185(11) 0.0214(11) 0.0361(14) -0.0044(10) -0.0017(10) 0.0015(9)
C5 0.0195(12) 0.0263(13) 0.0486(16) -0.0098(11) 0.0011(11) 0.0044(10)
C6 0.0231(11) 0.0195(11) 0.0257(12) 0.0011(9) -0.0013(9) 0.0030(9)
C7 0.0334(13) 0.0334(13) 0.0181(11) -0.0003(10) -0.0064(9) 0.0158(11)
C8 0.0430(15) 0.0390(14) 0.0210(12) -0.0023(10) -0.0048(11) 0.0219(12)
C9 0.0392(14) 0.0267(12) 0.0175(11) 0.0012(9) -0.0018(10) 0.0108(11)

loop_
_atom_type_symbol
_atom_type_description
_atom_type_scat_dispersion_real
_atom_type_scat_dispersion_imag
_atom_type_scat_source
C C 0.0033 0.0016 'International Tables Vol C Tables 4.2.6.8 and 6.1.1.4'
Cd Cd -0.8075 1.2024 'International Tables Vol C Tables 4.2.6.8 and 6.1.1.4'
H H 0.0000 0.0000 'International Tables Vol C Tables 4.2.6.8 and 6.1.1.4'
N N 0.0061 0.0033 'International Tables Vol C Tables 4.2.6.8 and 6.1.1.4'
O O 0.0106 0.0060 'International Tables Vol C Tables 4.2.6.8 and 6.1.1.4'
Na Na 0.0362 0.0249 'International Tables Vol C Tables 4.2.6.8 and 6.1.1.4'

loop_
_geom_angle_atom_site_label_1
_geom_angle_atom_site_label_2
_geom_angle_atom_site_label_3
_geom_angle
_geom_angle_site_symmetry_1
_geom_angle_site_symmetry_3
N1 Cd1 O7 122.69(9) . 1_556
N1 Cd1 O4 118.94(7) . 1_445
O7 Cd1 O4 111.71(8) 1_556 1_445
N1 Cd1 O6 104.08(7) . 1_556
O7 Cd1 O6 55.15(7) 1_556 1_556
O4 Cd1 O6 130.00(7) 1_445 1_556
N1 Cd1 O5 120.47(7) . 1_445
O7 Cd1 O5 109.60(9) 1_556 1_445
O4 Cd1 O5 54.71(6) 1_445 1_445
O6 Cd1 O5 82.71(7) 1_556 1_445
N1 Cd1 O1W 85.71(7) . .
O7 Cd1 O1W 77.55(8) 1_556 .
O4 Cd1 O1W 80.58(6) 1_445 .
O6 Cd1 O1W 129.42(6) 1_556 .
O5 Cd1 O1W 134.61(6) 1_445 .
N1 Cd1 C9 115.94(7) . 1_556
O7 Cd1 C9 27.84(7) 1_556 1_556
O4 Cd1 C9 125.12(7) 1_445 1_556
O6 Cd1 C9 27.32(7) 1_556 1_556
O5 Cd1 C9 96.80(8) 1_445 1_556
O1W Cd1 C9 103.86(7) . 1_556
N1 Cd1 C6 123.59(7) . 1_445
O7 Cd1 C6 113.71(9) 1_556 1_445
O4 Cd1 C6 27.63(7) 1_445 1_445
O6 Cd1 C6 106.80(7) 1_556 1_445
O5 Cd1 C6 27.09(7) 1_445 1_445
O1W Cd1 C6 107.97(7) . 1_445
C9 Cd1 C6 113.12(8) 1_556 1_445
O2W Na1 O3 92.94(10) . .
O2W Na1 O3W 96.69(12) . .
O3 Na1 O3W 165.15(11) . .
O2W Na1 O5 88.61(10) . 2_545
O3 Na1 O5 79.80(8) . 2_545
O3W Na1 O5 89.14(10) . 2_545
O2W Na1 O1W 162.75(10) . 2_535
O3 Na1 O1W 94.69(8) . 2_535
O3W Na1 O1W 79.23(10) . 2_535
O5 Na1 O1W 107.96(8) 2_545 2_535
O2W Na1 O7 97.83(9) . 2_534
O3 Na1 O7 129.03(8) . 2_534
O3W Na1 O7 60.73(10) . 2_534
O5 Na1 O7 149.66(8) 2_545 2_534
O1W Na1 O7 65.46(7) 2_535 2_534
O2W Na1 H3WB 90.3(14) . .
O3 Na1 H3WB 172.9(15) . .
O3W Na1 H3WB 18.8(15) . .
O5 Na1 H3WB 106.7(15) 2_545 .
O1W Na1 H3WB 80.5(14) 2_535 .
O7 Na1 H3WB 44.1(15) 2_534 .
C2 N1 C1 122.1(2) . .
C2 N1 Cd1 118.37(15) . .
C1 N1 Cd1 118.85(15) . .
C3 N2 C1 123.33(19) . .
C3 N2 C4 117.3(2) . .
C1 N2 C4 119.1(2) . .
C3 N3 C2 122.86(19) . .
C3 N3 C7 117.7(2) . .
C2 N3 C7 119.24(19) . .
C3 O3 Na1 174.2(2) . .
C6 O4 Cd1 95.02(14) . 1_665
C6 O5 Na1 135.67(17) . 2_545
C6 O5 Cd1 89.28(15) . 1_665
Na1 O5 Cd1 131.59(8) 2_545 1_665
C9 O6 Cd1 89.33(15) . 1_554
C9 O7 Cd1 94.52(16) . 1_554
C9 O7 Na1 134.0(2) . 2_534
Cd1 O7 Na1 97.07(8) 1_554 2_534
Cd1 O1W Na1 106.69(8) . 2_535
Cd1 O1W H1WA 106(2) . .
Na1 O1W H1WA 127(2) 2_535 .
Cd1 O1W H1WB 104(4) . .
Na1 O1W H1WB 103(4) 2_535 .
H1WA O1W H1WB 108(4) . .
Na1 O2W H2WA 115(3) . .
Na1 O2W H2WB 136(3) . .
H2WA O2W H2WB 104(4) . .
Na1 O3W H3WA 132(5) . .
Na1 O3W H3WB 89(4) . .
H3WA O3W H3WB 119(6) . .
O1 C1 N1 121.7(2) . .
O1 C1 N2 120.5(2) . .
N1 C1 N2 117.8(2) . .
O2 C2 N1 121.7(2) . .
O2 C2 N3 120.0(2) . .
N1 C2 N3 118.3(2) . .
O3 C3 N3 122.4(2) . .
O3 C3 N2 122.1(2) . .
N3 C3 N2 115.5(2) . .
N2 C4 C5 113.1(2) . .
N2 C4 H4A 109.0 . .
C5 C4 H4A 109.0 . .
N2 C4 H4B 109.0 . .
C5 C4 H4B 109.0 . .
H4A C4 H4B 107.8 . .
C4 C5 C6 112.0(2) . .
C4 C5 H5A 109.2 . .
C6 C5 H5A 109.2 . .
C4 C5 H5B 109.2 . .
C6 C5 H5B 109.2 . .
H5A C5 H5B 107.9 . .
O5 C6 O4 121.0(2) . .
O5 C6 C5 120.4(2) . .
O4 C6 C5 118.6(2) . .
O5 C6 Cd1 63.63(13) . 1_665
O4 C6 Cd1 57.35(12) . 1_665
C5 C6 Cd1 175.58(18) . 1_665
N3 C7 C8 110.33(19) . .
N3 C7 H7A 109.6 . .
C8 C7 H7A 109.6 . .
N3 C7 H7B 109.6 . .
C8 C7 H7B 109.6 . .
H7A C7 H7B 108.1 . .
C9 C8 C7 114.1(2) . .
C9 C8 H8A 108.7 . .
C7 C8 H8A 108.7 . .
C9 C8 H8B 108.7 . .
C7 C8 H8B 108.7 . .
H8A C8 H8B 107.6 . .
O6 C9 O7 121.0(2) . .
O6 C9 C8 121.3(2) . .
O7 C9 C8 117.7(2) . .
O6 C9 Cd1 63.35(13) . 1_554
O7 C9 Cd1 57.65(13) . 1_554
C8 C9 Cd1 174.99(19) . 1_554

loop_
_geom_bond_atom_site_label_1
_geom_bond_atom_site_label_2
_geom_bond_distance
_geom_bond_site_symmetry_2
Cd1 N1 2.1953(19) .
Cd1 O7 2.278(2) 1_556
Cd1 O4 2.2979(17) 1_445
Cd1 O6 2.4027(18) 1_556
Cd1 O5 2.436(2) 1_445
Cd1 O1W 2.4650(19) .
Cd1 C9 2.688(2) 1_556
Cd1 C6 2.719(2) 1_445
Na1 O2W 2.302(3) .
Na1 O3 2.357(2) .
Na1 O3W 2.403(3) .
Na1 O5 2.415(2) 2_545
Na1 O1W 2.473(2) 2_535
Na1 O7 2.972(3) 2_534
Na1 H3WB 2.52(6) .
N1 C2 1.352(3) .
N1 C1 1.356(3) .
N2 C3 1.378(3) .
N2 C1 1.387(3) .
N2 C4 1.474(3) .
N3 C3 1.376(3) .
N3 C2 1.390(3) .
N3 C7 1.485(3) .
O1 C1 1.225(3) .
O2 C2 1.226(3) .
O3 C3 1.209(3) .
O4 C6 1.266(3) .
O4 Cd1 2.2979(17) 1_665
O5 C6 1.238(3) .
O5 Na1 2.415(2) 2_545
O5 Cd1 2.4360(19) 1_665
O6 C9 1.234(3) .
O6 Cd1 2.4027(18) 1_554
O7 C9 1.259(3) .
O7 Cd1 2.278(2) 1_554
O7 Na1 2.972(3) 2_534
O1W Na1 2.473(2) 2_535
O1W H1WA 0.86(4) .
O1W H1WB 0.76(5) .
O2W H2WA 0.77(5) .
O2W H2WB 0.84(4) .
O3W H3WA 0.78(7) .
O3W H3WB 0.81(6) .
C4 C5 1.510(3) .
C4 H4A 0.9700 .
C4 H4B 0.9700 .
C5 C6 1.514(3) .
C5 H5A 0.9700 .
C5 H5B 0.9700 .
C6 Cd1 2.719(2) 1_665
C7 C8 1.509(4) .
C7 H7A 0.9700 .
C7 H7B 0.9700 .
C8 C9 1.507(3) .
C8 H8A 0.9700 .
C8 H8B 0.9700 .
C9 Cd1 2.688(2) 1_554

loop_
_geom_torsion_atom_site_label_1
_geom_torsion_atom_site_label_2
_geom_torsion_atom_site_label_3
_geom_torsion_atom_site_label_4
_geom_torsion
_geom_torsion_site_symmetry_1
_geom_torsion_site_symmetry_4
O7 Cd1 N1 C2 162.89(15) 1_556 .
O4 Cd1 N1 C2 13.89(19) 1_445 .
O6 Cd1 N1 C2 -139.72(16) 1_556 .
O5 Cd1 N1 C2 -49.97(19) 1_445 .
O1W Cd1 N1 C2 90.65(17) . .
C9 Cd1 N1 C2 -166.01(16) 1_556 .
C6 Cd1 N1 C2 -18.1(2) 1_445 .
O7 Cd1 N1 C1 -7.9(2) 1_556 .
O4 Cd1 N1 C1 -156.92(16) 1_445 .
O6 Cd1 N1 C1 49.47(18) 1_556 .
O5 Cd1 N1 C1 139.22(16) 1_445 .
O1W Cd1 N1 C1 -80.16(17) . .
C9 Cd1 N1 C1 23.2(2) 1_556 .
C6 Cd1 N1 C1 171.09(16) 1_445 .
O2W Na1 O3 C3 129.0(18) . .
O3W Na1 O3 C3 -100.6(19) . .
O5 Na1 O3 C3 -143.0(18) 2_545 .
O1W Na1 O3 C3 -35.5(18) 2_535 .
O7 Na1 O3 C3 26.4(19) 2_534 .
N1 Cd1 O1W Na1 92.74(9) . 2_535
O7 Cd1 O1W Na1 -32.10(10) 1_556 2_535
O4 Cd1 O1W Na1 -146.97(9) 1_445 2_535
O6 Cd1 O1W Na1 -11.98(13) 1_556 2_535
O5 Cd1 O1W Na1 -137.45(9) 1_445 2_535
C9 Cd1 O1W Na1 -22.94(10) 1_556 2_535
C6 Cd1 O1W Na1 -143.28(8) 1_445 2_535
C2 N1 C1 O1 -175.2(2) . .
Cd1 N1 C1 O1 -4.8(3) . .
C2 N1 C1 N2 4.3(3) . .
Cd1 N1 C1 N2 174.71(15) . .
C3 N2 C1 O1 175.8(2) . .
C4 N2 C1 O1 1.9(3) . .
C3 N2 C1 N1 -3.7(3) . .
C4 N2 C1 N1 -177.6(2) . .
C1 N1 C2 O2 177.7(2) . .
Cd1 N1 C2 O2 7.2(3) . .
C1 N1 C2 N3 -3.2(3) . .
Cd1 N1 C2 N3 -173.65(15) . .
C3 N3 C2 O2 -179.5(2) . .
C7 N3 C2 O2 -5.2(3) . .
C3 N3 C2 N1 1.3(3) . .
C7 N3 C2 N1 175.6(2) . .
Na1 O3 C3 N3 -131.8(17) . .
Na1 O3 C3 N2 47.2(19) . .
C2 N3 C3 O3 178.3(2) . .
C7 N3 C3 O3 3.9(3) . .
C2 N3 C3 N2 -0.8(3) . .
C7 N3 C3 N2 -175.1(2) . .
C1 N2 C3 O3 -177.1(2) . .
C4 N2 C3 O3 -3.0(3) . .
C1 N2 C3 N3 2.0(3) . .
C4 N2 C3 N3 175.99(19) . .
C3 N2 C4 C5 90.2(3) . .
C1 N2 C4 C5 -95.5(3) . .
N2 C4 C5 C6 -178.0(2) . .
Na1 O5 C6 O4 160.79(19) 2_545 .
Cd1 O5 C6 O4 1.2(2) 1_665 .
Na1 O5 C6 C5 -18.4(4) 2_545 .
Cd1 O5 C6 C5 -178.0(2) 1_665 .
Na1 O5 C6 Cd1 159.5(3) 2_545 1_665
Cd1 O4 C6 O5 -1.3(3) 1_665 .
Cd1 O4 C6 C5 177.9(2) 1_665 .
C4 C5 C6 O5 -165.3(2) . .
C4 C5 C6 O4 15.5(4) . .
C4 C5 C6 Cd1 39(3) . 1_665
C3 N3 C7 C8 84.2(3) . .
C2 N3 C7 C8 -90.4(3) . .
N3 C7 C8 C9 177.0(2) . .
Cd1 O6 C9 O7 -0.8(3) 1_554 .
Cd1 O6 C9 C8 177.8(2) 1_554 .
Cd1 O7 C9 O6 0.8(3) 1_554 .
Na1 O7 C9 O6 105.2(3) 2_534 .
Cd1 O7 C9 C8 -177.8(2) 1_554 .
Na1 O7 C9 C8 -73.4(3) 2_534 .
Na1 O7 C9 Cd1 104.4(2) 2_534 1_554
C7 C8 C9 O6 12.6(4) . .
C7 C8 C9 O7 -168.8(3) . .
C7 C8 C9 Cd1 169(2) . 1_554
